data_2001075
loop_
_publ_author_name
'Yamaguchi, K.'
'Matsumura, G.'
'Haraguchi, K.'
'Itoh, Y.'
'Tanaka, H.'
'Miyasaka, T.'

_publ_section_title
;Structure of
 1-(3-deoxy-3-phenylseleno-2,5-di-<i>O</i>-pivaloyl-\b-<small>D</small>-xylofuranosyl)uracil
;
_journal_issue 2
_journal_name_full 'Acta Crystallographica Section C'
_journal_page_first 387
_journal_page_last 389
_journal_paper_doi 10.1107/S0108270191009101
_journal_volume 48
_journal_year 1992
_chemical_formula_sum 'C25 H23 N2 O7 Se'
_chemical_formula_weight 542.43
_chemical_name_systematic
;
 1-(3-Deoxy-3-phenylseleno-2,5-di-O-pivaloyl-\b-D-xylofuranosyl)uracil
;
_symmetry_cell_setting monoclinic
_symmetry_space_group_name_Hall 'C 2y'
_symmetry_space_group_name_H-M 'C 1 2 1'
_cell_angle_alpha 90
_cell_angle_beta 109.050(10)
_cell_angle_gamma 90
_cell_formula_units_Z 4
_cell_length_a 21.0780(10)
_cell_length_b 7.036(2)
_cell_length_c 19.6030(10)
_cell_volume 2748.0(8)
_diffrn_radiation_type Cu
_diffrn_radiation_wavelength 1.54050
_exptl_absorpt_coefficient_mu 2.238
_exptl_crystal_density_diffrn 1.311
_exptl_crystal_F_000 1108
_cod_data_source_file as0514.cif
_cod_data_source_block as0514a
_cod_depositor_comments
;
 Adding the _chemical_name_systematic data item.

 Antanas Vaitkus,
 2017-08-07
;
_cod_original_cell_volume 2748.1(7)
_cod_original_formula_sum 'C25 H23 N2 O7 Se1'
_cod_database_code 2001075

loop_
_atom_site_label
_atom_site_fract_x
_atom_site_fract_y
_atom_site_fract_z
N1 1.0690(2) .6089(7) .3552(2)
C2 1.1077(2) .7660(9) .3867(3)
O2 1.09080(10) .9251(9) .3693(2)
N3 1.1666(2) .7192(7) .4395(2)
C4 1.1904(3) .5403(9) .4621(3)
O4 1.2454(2) .5248(6) .5104(2)
C5 1.1488(3) .3858(9) .4261(3)
C6 1.0911(2) .4250(12) .3744(2)
C1' 1.0083(2) .6442(9) .2941(3)
C2' 1.0152(2) .6021(9) .2218(2)
O2' 1.0400(2) .7631(6) .1935(2)
C3' .9427(2) .5601(10) .1752(2)
Se3' .94452(3) .41772 .09052(3)
C4' .9140(2) .4681(9) .2297(3)
O4' .95880(10) .5149(6) .30060(10)
C5' .9066(4) .2569(12) .2253(4)
O5' .8839(2) .2046(7) .2846(2)
C21' 1.1063(3) .7636(11) .2000(4)
O21' 1.1425(2) .6351(8) .2284(3)
C22' 1.1253(2) .9431(12) .1702(3)
C23' 1.1100(6) 1.1131(14) .2108(6)
C24' 1.0839(5) .9531(19) .0893(4)
C25' 1.2001(3) .9342(19) .1813(5)
C31' .8556(2) .4536(10) .0253(2)
C32' .8471(3) .4438(13) -.0470(3)
C33' .7826(4) .4493(13) -.0973(3)
C34' .7281(4) .4659(11) -.0746(4)
C35' .7360(3) .4813(11) -.0032(4)
C36' .8002(3) .4730(10) .0479(3)
C51' .8712(2) .0207(10) .2903(3)
O51' .8738(2) -.0923(9) .2462(2)
C52' .8544(3) -.0198(11) .3589(3)
C53' .9176(5) -.070(6) .4157(6)
C54' .8196(9) .148(2) .3799(9)
C55' .8063(11) -.186(3) .3463(8)
H3 1.198(3) .825(11) .463(3)
H5 1.165(3) .241(13) .442(4)
H6 1.064(3) .315(11) .349(4)
H1' .995(3) .795(11) .298(3)
H2' 1.049(3) .475(12) .223(3)
H3' .915(3) .681(11) .154(3)
H4' .866(3) .526(11) .222(3)
H5A' .950(3) .191(12) .229(3)
H5B' .873(3) .213(12) .176(3)
H23A' 1.135(3) 1.106(13) .266(4)
H23B' 1.121(3) 1.239(13) .190(3)
H23C' 1.058(4) 1.133(13) .204(4)
H24A' 1.031(3) .952(15) .082(3)
H24B' 1.097(4) 1.078(14) .065(4)
H24C' 1.095(4) .836(13) .064(4)
H25A' 1.210(4) .815(14) .153(5)
H25B' 1.215(4) 1.058(15) .159(5)
H25C' 1.230(3) .913(17) .238(3)
H32' .889(3) .436(16) -.066(3)
H33' .779(3) .450(14) -.154(3)
H34' .680(3) .468(12) -.113(3)
H35' .693(3) .497(11) .014(3)
H36' .806(3) .482(10) .103(3)
H53A' .911(3) -.089(17) .466(3)
H53B' .948(5) -.165(15) .407(5)
H53C' .947(5) .068(15) .420(4)
H54A' .854(4) .273(15) .385(4)
H54B' .774(4) .172(15) .337(5)
H54C' .811(3) .120(13) .430(3)
H55A' .800(3) -.232(13) .396(4)
H55B' .767(4) -.180(15) .306(4)
H55C' .837(4) -.303(14) .334(4)

loop_
_geom_bond_atom_site_label_1
_geom_bond_atom_site_label_2
_geom_bond_distance
N1 C6 1.384(9)
N1 C1' 1.461(6)
C2 N3 1.372(6)
C4 O4 1.239(6)
C5 C6 1.334(7)
C1' O4' 1.421(7)
C2' O2' 1.433(8)
O2' C21' 1.363(9)
C3' Se3' 1.950(6)
C4' O4' 1.442(6)
C5' O5' 1.441(11)
C21' O21' 1.195(9)
C22' C25' 1.522(10)
C22' C24' 1.542(9)
C51' C52' 1.524(10)
C52' C54' 1.52(2)
N1 C2 1393(8)
C2 O2 1.190(9)
N3 C4 1.373(8)
C4 C5 1.430(8)
C6 C5 1.334(7)
C1' C2' 1.501(9)
C2' C3' 1.532(6)
C3' C4' 1.531(9)
Se3' C31' 1.909(5)
C4' C5' 1.494(11)
O5' C51' 1.334(9)
C21' C22' 1.499(12)
C22' C23' 1.527(14)
C51' O51' 1.188(9)
C52' C53' 1.474(14)
C52' C55' 1.52(2)
